data_7209346
loop_
_publ_author_name
'Jansen, M.'
'Bremm, T.'

_publ_section_title
;
 Synthese und Einkristall-Strukturanalyse des Oxidnitrits K5AgO2(NO2)2
;
_journal_name_full
;
Zeitschrift fuer Naturforschung, Teil B. Anorganische Chemie, Organische
 Chemie (42,1987-)
;
_journal_page_first 230
_journal_page_last 232
_journal_volume 48
_journal_year 1993
_chemical_formula_sum 'Ag K5 N2 O4'
_chemical_name_systematic 'K5 Ag O2 (N O2)2'
_space_group_IT_number 55
_symmetry_space_group_name_Hall '-P 2 2ab'
_symmetry_space_group_name_H-M 'P b a m'
_cell_angle_alpha 90
_cell_angle_beta 90
_cell_angle_gamma 90
_cell_formula_units_Z 2
_cell_length_a 7.158
_cell_length_b 13.931
_cell_length_c 5.394
_cell_volume 537.879
_citation_journal_id_ASTM ZNBSEN
_cod_data_source_file silver1-2_379.cif
_cod_data_source_block Ag1K5N2O4
_cod_original_cell_volume 537.8794
_cod_original_formula_sum 'Ag1 K5 N2 O4'
_cod_database_code 7209346

loop_
_symmetry_equiv_pos_as_xyz
x,y,z
-x,-y,z
x+1/2,-y+1/2,-z
-x+1/2,y+1/2,-z
-x,-y,-z
x,y,-z
-x-1/2,y-1/2,z
x-1/2,-y-1/2,z

loop_
_atom_site_label
_atom_site_type_symbol
_atom_site_fract_x
_atom_site_fract_y
_atom_site_fract_z
_atom_site_occupancy
_atom_site_U_iso_or_equiv
K1 K+1 0.4008 0.236 0 1 0.0
K3 K+1 0 0 0 1 0.0
K2 K+1 0.1966 0.3928 0.5 1 0.0
Ag1 Ag+1 0 0.5 0 1 0.0
O2 O-2 0.723 0.375 0.5 1 0.0
O1 O-2 0.1849 0.3897 0 1 0.0
N1 N+3 0.723 0.375 0.5 1 0.0
